data_2217971
loop_
_publ_author_name
'Yu, Peizhong'
'Shen, Xiaojuan'
'Hu, Changqi'
'Meehan, Edward J.'
'Chen, Liqing'

_publ_section_title
;
 1,7-Dihydroxy-2,3,4-trimethoxy-9<i>H</i>-xanthen-9-one monohydrate
 from <i>Halenia elliptica</i>
;
_journal_coeditor_code NG2424
_journal_issue 4
_journal_name_full 'Acta Crystallographica Section E'
_journal_page_first o651
_journal_page_last o652
_journal_paper_doi 10.1107/S1600536808004832
_journal_volume 64
_journal_year 2008
_chemical_formula_iupac 'C16 H14 O7, H2 O'
_chemical_formula_moiety 'C16 H14 O7, H2 O'
_chemical_formula_sum 'C16 H16 O8'
_chemical_formula_weight 336.29
_chemical_melting_point 437
_chemical_name_common 1,7-dihydroxy-2,3,4-trimethoxyxanthone
_chemical_name_systematic
;
1,7-dihydroxy-2,3,4-trimethoxy-9H-xanthen-9-one monohydrate
;
_space_group_IT_number 14
_symmetry_cell_setting monoclinic
_symmetry_space_group_name_Hall '-P 2ybc'
_symmetry_space_group_name_H-M 'P 1 21/c 1'
_atom_sites_solution_hydrogens geom
_atom_sites_solution_primary direct
_atom_sites_solution_secondary difmap
_audit_creation_method SHELXL-97
_cell_angle_alpha 90.00
_cell_angle_beta 111.6830(10)
_cell_angle_gamma 90.00
_cell_formula_units_Z 4
_cell_length_a 10.9272(9)
_cell_length_b 10.4511(8)
_cell_length_c 14.0201(11)
_cell_measurement_reflns_used 3563
_cell_measurement_temperature 298
_cell_measurement_theta_max 28.28
_cell_measurement_theta_min 2.50
_cell_volume 1487.8(2)
_computing_cell_refinement 'SAINT (Bruker, 1999)'
_computing_data_collection 'SMART (Bruker, 1999)'
_computing_data_reduction 'SAINT (Bruker, 1999)'
_computing_molecular_graphics 'SHELXTL (Sheldrick, 2008)'
_computing_publication_material 'SHELXTL (Sheldrick, 2008)'
_computing_structure_refinement 'SHELXL97 (Sheldrick, 2008)'
_computing_structure_solution 'SHELXS97 (Sheldrick, 2008)'
_diffrn_ambient_temperature 298
_diffrn_measured_fraction_theta_full 0.964
_diffrn_measured_fraction_theta_max 0.964
_diffrn_measurement_device_type 'Bruker SMART 1K CCD'
_diffrn_measurement_method 'Thin-slice \w'
_diffrn_radiation_monochromator graphite
_diffrn_radiation_source 'fine-focus sealed tube'
_diffrn_radiation_type MoK\a
_diffrn_radiation_wavelength 0.71073
_diffrn_reflns_av_R_equivalents 0.0525
_diffrn_reflns_av_sigmaI/netI 0.0392
_diffrn_reflns_limit_h_max 14
_diffrn_reflns_limit_h_min -14
_diffrn_reflns_limit_k_max 13
_diffrn_reflns_limit_k_min -8
_diffrn_reflns_limit_l_max 18
_diffrn_reflns_limit_l_min -18
_diffrn_reflns_number 8808
_diffrn_reflns_theta_full 28.28
_diffrn_reflns_theta_max 28.28
_diffrn_reflns_theta_min 2.50
_exptl_absorpt_coefficient_mu 0.122
_exptl_absorpt_correction_type none
_exptl_crystal_colour yellow
_exptl_crystal_density_diffrn 1.501
_exptl_crystal_density_method 'not measured'
_exptl_crystal_description block
_exptl_crystal_F_000 704
_exptl_crystal_size_max 0.2
_exptl_crystal_size_mid 0.1
_exptl_crystal_size_min 0.05
_refine_diff_density_max 0.291
_refine_diff_density_min -0.241
_refine_ls_extinction_coef 0.0085(18)
_refine_ls_extinction_expression Fc^*^=kFc[1+0.001xFc^2^\l^3^/sin(2\q)]^-1/4^
_refine_ls_extinction_method 'SHELXL97 (Sheldrick, 2008)'
_refine_ls_goodness_of_fit_ref 1.058
_refine_ls_hydrogen_treatment mixed
_refine_ls_matrix_type full
_refine_ls_number_parameters 233
_refine_ls_number_reflns 3563
_refine_ls_number_restraints 0
_refine_ls_restrained_S_all 1.058
_refine_ls_R_factor_all 0.0557
_refine_ls_R_factor_gt 0.0460
_refine_ls_shift/su_max 0.000
_refine_ls_shift/su_mean 0.000
_refine_ls_structure_factor_coef Fsqd
_refine_ls_weighting_details 'calc w=1/[\s^2^(Fo^2^)+(0.0743P)^2^+0.2855P] where P=(Fo^2^+2Fc^2^)/3'
_refine_ls_weighting_scheme calc
_refine_ls_wR_factor_gt 0.1332
_refine_ls_wR_factor_ref 0.1415
_reflns_number_gt 2848
_reflns_number_total 3563
_reflns_threshold_expression I>2\s(I)
_cod_data_source_file ng2424.cif
_cod_data_source_block I
_cod_original_sg_symbol_H-M 'P 21/c'
_cod_database_code 2217971
_cod_database_fobs_code 2217971

loop_
_symmetry_equiv_pos_as_xyz
'x, y, z'
'-x, y+1/2, -z+1/2'
'-x, -y, -z'
'x, -y-1/2, z-1/2'

loop_
_atom_site_type_symbol
_atom_site_label
_atom_site_fract_x
_atom_site_fract_y
_atom_site_fract_z
_atom_site_U_iso_or_equiv
_atom_site_adp_type
_atom_site_calc_flag
_atom_site_refinement_flags
_atom_site_occupancy
O O5 0.62447(9) 0.47253(9) 0.17678(8) 0.0374(2) Uani d . 1
O O1 0.44791(10) 0.90069(10) 0.12081(9) 0.0441(3) Uani d D 1
H H1 0.3758 0.8590 0.0943 0.066 Uiso calc RD 1
C C11 0.52749(12) 0.68367(13) 0.14635(9) 0.0315(3) Uani d . 1
O O6 0.29738(10) 0.70239(10) 0.06007(9) 0.0492(3) Uani d . 1
O O2 0.69716(11) 0.99477(10) 0.21570(8) 0.0437(3) Uani d . 1
C C2 0.67515(14) 0.86433(13) 0.20640(10) 0.0361(3) Uani d . 1
C C12 0.63679(13) 0.60211(13) 0.18592(10) 0.0325(3) Uani d . 1
C C10 0.39784(13) 0.63185(13) 0.09340(10) 0.0343(3) Uani d . 1
C C13 0.50227(13) 0.41989(13) 0.12579(10) 0.0336(3) Uani d . 1
C C4 0.76454(13) 0.64776(14) 0.23766(11) 0.0370(3) Uani d . 1
C C8 0.26918(14) 0.43164(14) 0.02687(11) 0.0371(3) Uani d . 1
H H8 0.1934 0.4798 -0.0049 0.045 Uiso calc R 1
O O3 0.89800(11) 0.84290(12) 0.29620(11) 0.0599(4) Uani d . 1
C C3 0.78279(13) 0.78037(15) 0.24786(11) 0.0385(3) Uani d . 1
C C9 0.38925(13) 0.49338(13) 0.08075(10) 0.0331(3) Uani d . 1
C C1 0.54949(13) 0.81769(13) 0.15801(10) 0.0331(3) Uani d . 1
O O7 0.14973(11) 0.23466(11) -0.03034(10) 0.0517(3) Uani d D 1
H H7 0.0882 0.2864 -0.0560 0.078 Uiso calc RD 1
C C7 0.26315(14) 0.30003(14) 0.02086(11) 0.0386(3) Uani d . 1
O O4 0.86845(10) 0.56302(11) 0.26990(9) 0.0500(3) Uani d . 1
C C5 0.49582(15) 0.28688(14) 0.12202(11) 0.0398(3) Uani d . 1
H H5 0.5711 0.2383 0.1543 0.048 Uiso calc R 1
C C6 0.37723(16) 0.22793(14) 0.07010(11) 0.0421(3) Uani d . 1
H H6 0.3727 0.1391 0.0677 0.051 Uiso calc R 1
C C15 1.02209(16) 0.7842(2) 0.32996(18) 0.0673(5) Uani d . 1
H H15A 1.0321 0.7309 0.3881 0.101 Uiso calc R 1
H H15B 1.0895 0.8486 0.3492 0.101 Uiso calc R 1
H H15C 1.0297 0.7329 0.2756 0.101 Uiso calc R 1
C C14 0.7299(2) 1.04398(18) 0.13328(16) 0.0595(5) Uani d . 1
H H14A 0.8034 0.9974 0.1290 0.089 Uiso calc R 1
H H14B 0.7526 1.1328 0.1453 0.089 Uiso calc R 1
H H14C 0.6557 1.0349 0.0700 0.089 Uiso calc R 1
C C16 0.8790(2) 0.4892(2) 0.35909(16) 0.0701(6) Uani d . 1
H H16A 0.8795 0.5457 0.4132 0.105 Uiso calc R 1
H H16B 0.9592 0.4406 0.3811 0.105 Uiso calc R 1
H H16C 0.8052 0.4321 0.3425 0.105 Uiso calc R 1
O O8 0.92795(15) 0.37653(18) 0.88918(14) 0.0695(4) Uani d . 1
H H15 0.862(4) 0.361(4) 0.905(3) 0.123(12) Uiso d . 1
H H16 0.912(3) 0.436(3) 0.860(2) 0.104(12) Uiso d . 1

loop_
_atom_site_aniso_label
_atom_site_aniso_U_11
_atom_site_aniso_U_22
_atom_site_aniso_U_33
_atom_site_aniso_U_12
_atom_site_aniso_U_13
_atom_site_aniso_U_23
O5 0.0319(5) 0.0313(5) 0.0448(5) 0.0041(4) 0.0093(4) 0.0004(4)
O1 0.0363(5) 0.0311(5) 0.0567(6) 0.0041(4) 0.0076(5) 0.0031(4)
C11 0.0310(6) 0.0309(6) 0.0311(6) 0.0016(5) 0.0098(5) 0.0008(5)
O6 0.0318(5) 0.0347(5) 0.0694(7) 0.0041(4) 0.0048(5) 0.0046(5)
O2 0.0460(6) 0.0323(5) 0.0512(6) -0.0056(4) 0.0160(5) -0.0051(4)
C2 0.0382(7) 0.0318(6) 0.0374(7) -0.0016(5) 0.0128(6) -0.0024(5)
C12 0.0329(6) 0.0314(6) 0.0328(6) 0.0024(5) 0.0116(5) -0.0001(5)
C10 0.0322(6) 0.0318(6) 0.0359(6) 0.0017(5) 0.0089(5) 0.0031(5)
C13 0.0348(7) 0.0328(7) 0.0336(6) 0.0019(5) 0.0132(5) -0.0006(5)
C4 0.0297(6) 0.0379(7) 0.0396(7) 0.0051(5) 0.0086(5) 0.0001(5)
C8 0.0352(7) 0.0341(7) 0.0393(7) -0.0005(5) 0.0107(6) 0.0001(5)
O3 0.0317(5) 0.0457(7) 0.0854(9) -0.0031(5) 0.0018(5) -0.0102(6)
C3 0.0318(6) 0.0401(7) 0.0401(7) -0.0028(5) 0.0091(5) -0.0042(6)
C9 0.0345(7) 0.0314(6) 0.0328(6) 0.0006(5) 0.0119(5) 0.0011(5)
C1 0.0342(6) 0.0310(6) 0.0333(6) 0.0024(5) 0.0113(5) 0.0014(5)
O7 0.0443(6) 0.0396(6) 0.0659(7) -0.0102(5) 0.0139(5) -0.0092(5)
C7 0.0422(7) 0.0356(7) 0.0398(7) -0.0061(6) 0.0175(6) -0.0047(6)
O4 0.0329(5) 0.0435(6) 0.0661(7) 0.0095(4) 0.0095(5) 0.0028(5)
C5 0.0433(7) 0.0315(7) 0.0449(7) 0.0061(6) 0.0166(6) 0.0003(6)
C6 0.0519(8) 0.0294(6) 0.0483(8) -0.0010(6) 0.0222(7) -0.0033(6)
C15 0.0329(8) 0.0638(12) 0.0911(14) -0.0019(8) 0.0063(8) -0.0113(10)
C14 0.0677(11) 0.0416(9) 0.0790(12) -0.0009(8) 0.0387(10) 0.0066(8)
C16 0.0575(11) 0.0644(12) 0.0714(12) 0.0185(9) 0.0038(9) 0.0198(10)
O8 0.0527(8) 0.0662(10) 0.0874(11) 0.0122(7) 0.0232(7) 0.0162(8)

loop_
_atom_type_symbol
_atom_type_description
_atom_type_scat_dispersion_real
_atom_type_scat_dispersion_imag
_atom_type_scat_source
C C 0.0033 0.0016 'International Tables Vol C Tables 4.2.6.8 and 6.1.1.4'
H H 0.0000 0.0000 'International Tables Vol C Tables 4.2.6.8 and 6.1.1.4'
O O 0.0106 0.0060 'International Tables Vol C Tables 4.2.6.8 and 6.1.1.4'

loop_
_geom_angle_atom_site_label_1
_geom_angle_atom_site_label_2
_geom_angle_atom_site_label_3
_geom_angle
C12 O5 C13 119.33(10)
C1 O1 H1 109.5
C12 C11 C1 118.04(12)
C12 C11 C10 120.44(12)
C1 C11 C10 121.51(12)
C2 O2 C14 111.49(12)
C1 C2 O2 120.20(12)
C1 C2 C3 120.75(13)
O2 C2 C3 119.05(12)
O5 C12 C4 115.67(12)
O5 C12 C11 121.75(12)
C4 C12 C11 122.58(13)
O6 C10 C11 121.83(12)
O6 C10 C9 121.87(12)
C11 C10 C9 116.31(12)
O5 C13 C5 116.43(12)
O5 C13 C9 122.92(12)
C5 C13 C9 120.65(13)
O4 C4 C12 119.65(13)
O4 C4 C3 122.26(12)
C12 C4 C3 117.91(12)
C7 C8 C9 120.33(13)
C7 C8 H8 119.8
C9 C8 H8 119.8
C3 O3 C15 124.13(14)
O3 C3 C4 126.78(13)
O3 C3 C2 112.65(13)
C4 C3 C2 120.57(12)
C13 C9 C8 119.08(12)
C13 C9 C10 119.11(12)
C8 C9 C10 121.79(12)
O1 C1 C2 119.35(12)
O1 C1 C11 120.54(12)
C2 C1 C11 120.10(12)
C7 O7 H7 109.5
O7 C7 C8 123.07(14)
O7 C7 C6 117.39(13)
C8 C7 C6 119.54(13)
C4 O4 C16 114.94(13)
C6 C5 C13 119.48(14)
C6 C5 H5 120.3
C13 C5 H5 120.3
C5 C6 C7 120.84(13)
C5 C6 H6 119.6
C7 C6 H6 119.6
O3 C15 H15A 109.5
O3 C15 H15B 109.5
H15A C15 H15B 109.5
O3 C15 H15C 109.5
H15A C15 H15C 109.5
H15B C15 H15C 109.5
O2 C14 H14A 109.5
O2 C14 H14B 109.5
H14A C14 H14B 109.5
O2 C14 H14C 109.5
H14A C14 H14C 109.5
H14B C14 H14C 109.5
O4 C16 H16A 109.5
O4 C16 H16B 109.5
H16A C16 H16B 109.5
O4 C16 H16C 109.5
H16A C16 H16C 109.5
H16B C16 H16C 109.5
H15 O8 H16 106(3)

loop_
_geom_bond_atom_site_label_1
_geom_bond_atom_site_label_2
_geom_bond_distance
O5 C12 1.3623(16)
O5 C13 1.3753(17)
O1 C1 1.3523(16)
O1 H1 0.8561
C11 C12 1.4040(18)
C11 C1 1.4204(19)
C11 C10 1.4402(18)
O6 C10 1.2601(16)
O2 C2 1.3820(17)
O2 C14 1.426(2)
C2 C1 1.3765(19)
C2 C3 1.409(2)
C12 C4 1.3979(19)
C10 C9 1.4568(19)
C13 C5 1.3919(19)
C13 C9 1.3920(19)
C4 O4 1.3779(16)
C4 C3 1.400(2)
C8 C7 1.3781(19)
C8 C9 1.4057(19)
C8 H8 0.9300
O3 C3 1.3567(17)
O3 C15 1.402(2)
O7 C7 1.3640(17)
O7 H7 0.8336
C7 C6 1.401(2)
O4 C16 1.437(2)
C5 C6 1.375(2)
C5 H5 0.9300
C6 H6 0.9300
C15 H15A 0.9600
C15 H15B 0.9600
C15 H15C 0.9600
C14 H14A 0.9600
C14 H14B 0.9600
C14 H14C 0.9600
C16 H16A 0.9600
C16 H16B 0.9600
C16 H16C 0.9600
O8 H15 0.85(4)
O8 H16 0.73(4)

loop_
_geom_hbond_atom_site_label_D
_geom_hbond_atom_site_label_H
_geom_hbond_atom_site_label_A
_geom_hbond_site_symmetry_D
_geom_hbond_site_symmetry_H
_geom_hbond_site_symmetry_A
_geom_hbond_distance_DH
_geom_hbond_distance_HA
_geom_hbond_distance_DA
_geom_hbond_angle_DHA
_geom_hbond_publ_flag
O8 H16 O2 4_575 4_575 . 0.73(3) 2.58(3) 3.091(2) 129.4 y
O8 H16 O3 4_575 4_575 . 0.73(3) 2.46(3) 3.177(2) 167.3 y
O8 H15 O6 3_666 3_666 . 0.84(5) 2.08(5) 2.923(2) 172.3 y
O7 H7 O8 . . 1_454 0.83 1.88 2.706(2) 168.5 y

loop_
_geom_torsion_atom_site_label_1
_geom_torsion_atom_site_label_2
_geom_torsion_atom_site_label_3
_geom_torsion_atom_site_label_4
_geom_torsion
C14 O2 C2 C1 -93.37(16)
C14 O2 C2 C3 87.18(17)
C13 O5 C12 C4 -179.21(11)
C13 O5 C12 C11 1.25(19)
C1 C11 C12 O5 -179.12(11)
C10 C11 C12 O5 -0.6(2)
C1 C11 C12 C4 1.4(2)
C10 C11 C12 C4 179.86(12)
C12 C11 C10 O6 177.61(13)
C1 C11 C10 O6 -4.0(2)
C12 C11 C10 C9 -2.24(18)
C1 C11 C10 C9 176.19(12)
C12 O5 C13 C5 -178.02(12)
C12 O5 C13 C9 1.24(19)
O5 C12 C4 O4 3.85(19)
C11 C12 C4 O4 -176.61(12)
O5 C12 C4 C3 179.11(12)
C11 C12 C4 C3 -1.4(2)
C15 O3 C3 C4 10.8(3)
C15 O3 C3 C2 -169.68(17)
O4 C4 C3 O3 -5.7(2)
C12 C4 C3 O3 179.12(14)
O4 C4 C3 C2 174.75(13)
C12 C4 C3 C2 -0.4(2)
C1 C2 C3 O3 -177.47(13)
O2 C2 C3 O3 1.98(19)
C1 C2 C3 C4 2.1(2)
O2 C2 C3 C4 -178.45(12)
O5 C13 C9 C8 177.67(12)
C5 C13 C9 C8 -3.1(2)
O5 C13 C9 C10 -4.2(2)
C5 C13 C9 C10 175.03(12)
C7 C8 C9 C13 1.5(2)
C7 C8 C9 C10 -176.60(13)
O6 C10 C9 C13 -175.33(13)
C11 C10 C9 C13 4.52(19)
O6 C10 C9 C8 2.7(2)
C11 C10 C9 C8 -177.40(12)
O2 C2 C1 O1 -0.8(2)
C3 C2 C1 O1 178.70(12)
O2 C2 C1 C11 178.48(12)
C3 C2 C1 C11 -2.1(2)
C12 C11 C1 O1 179.59(11)
C10 C11 C1 O1 1.1(2)
C12 C11 C1 C2 0.37(19)
C10 C11 C1 C2 -178.10(12)
C9 C8 C7 O7 -179.92(13)
C9 C8 C7 C6 0.9(2)
C12 C4 O4 C16 -75.54(18)
C3 C4 O4 C16 109.41(18)
O5 C13 C5 C6 -178.43(12)
C9 C13 C5 C6 2.3(2)
C13 C5 C6 C7 0.2(2)
O7 C7 C6 C5 179.03(13)
C8 C7 C6 C5 -1.8(2)

loop_
_cod_related_entry_id
_cod_related_entry_database
_cod_related_entry_code
1 ChemSpider 21118389
